data_7705191
loop_
_publ_author_name
'Liang, Qiuming'
'Lin, Jack H.'
'DeMuth, Joshua C.'
'Neidig, Michael L.'
'Song, Datong'

_publ_section_title
;
 Syntheses and characterizations of iron complexes of bulky
 <i>o</i>-phenylenediamide ligand.
;
_journal_issue 35
_journal_name_full 'Dalton transactions (Cambridge, England : 2003)'
_journal_page_first 12287
_journal_page_last 12297
_journal_paper_doi 10.1039/d0dt02087g
_journal_volume 49
_journal_year 2020
_chemical_formula_moiety 'C66 H94 Fe2 N4 O2 Si2 [+solvent]'
_chemical_formula_sum 'C66 H94 Fe2 N4 O2 Si2'
_chemical_formula_weight 1143.33
_space_group_crystal_system monoclinic
_space_group_IT_number 14
_space_group_name_Hall '-P 2ybc'
_space_group_name_H-M_alt 'P 1 21/c 1'
_atom_sites_solution_hydrogens geom
_audit_creation_method SHELXL-2016/6
_audit_update_record
;
2020-08-11 deposited with the CCDC.	2020-08-17 downloaded from the CCDC.
;
_cell_angle_alpha 90
_cell_angle_beta 105.013(3)
_cell_angle_gamma 90
_cell_formula_units_Z 4
_cell_length_a 25.2519(15)
_cell_length_b 14.5116(6)
_cell_length_c 19.3032(13)
_cell_measurement_reflns_used 15739
_cell_measurement_temperature 150(2)
_cell_measurement_theta_max 27.721
_cell_measurement_theta_min 0.835
_cell_volume 6832.1(7)
_computing_structure_refinement 'SHELXL-2016/6 (Sheldrick, 2016)'
_diffrn_ambient_temperature 150(2)
_diffrn_measured_fraction_theta_full 1.000
_diffrn_measured_fraction_theta_max 0.982
_diffrn_measurement_device_type 'Bruker Kappa Apex II'
_diffrn_measurement_method 'Phi and Omega Scans'
_diffrn_radiation_type MoK\a
_diffrn_radiation_wavelength 0.71073
_diffrn_reflns_av_R_equivalents 0.0893
_diffrn_reflns_av_unetI/netI 0.0996
_diffrn_reflns_Laue_measured_fraction_full 1.000
_diffrn_reflns_Laue_measured_fraction_max 0.982
_diffrn_reflns_limit_h_max 33
_diffrn_reflns_limit_h_min -32
_diffrn_reflns_limit_k_max 18
_diffrn_reflns_limit_k_min -18
_diffrn_reflns_limit_l_max 25
_diffrn_reflns_limit_l_min -25
_diffrn_reflns_number 62916
_diffrn_reflns_point_group_measured_fraction_full 1.000
_diffrn_reflns_point_group_measured_fraction_max 0.982
_diffrn_reflns_theta_full 25.242
_diffrn_reflns_theta_max 27.721
_diffrn_reflns_theta_min 0.835
_exptl_absorpt_coefficient_mu 0.501
_exptl_absorpt_correction_T_max 0.7456
_exptl_absorpt_correction_T_min 0.6398
_exptl_absorpt_correction_type multi-scan
_exptl_absorpt_process_details SADABS
_exptl_crystal_colour 'dark blue'
_exptl_crystal_density_diffrn 1.112
_exptl_crystal_description blocks
_exptl_crystal_F_000 2456
_exptl_crystal_size_max 0.5
_exptl_crystal_size_mid 0.3
_exptl_crystal_size_min 0.2
_refine_diff_density_max 0.656
_refine_diff_density_min -0.478
_refine_diff_density_rms 0.067
_refine_ls_extinction_method none
_refine_ls_goodness_of_fit_ref 1.004
_refine_ls_hydrogen_treatment constr
_refine_ls_matrix_type full
_refine_ls_number_parameters 681
_refine_ls_number_reflns 15739
_refine_ls_number_restraints 0
_refine_ls_restrained_S_all 1.004
_refine_ls_R_factor_all 0.1151
_refine_ls_R_factor_gt 0.0550
_refine_ls_shift/su_max 0.001
_refine_ls_shift/su_mean 0.000
_refine_ls_structure_factor_coef Fsqd
_refine_ls_weighting_details 'w=1/[\s^2^(Fo^2^)+(0.0482P)^2^+2.2774P] where P=(Fo^2^+2Fc^2^)/3'
_refine_ls_weighting_scheme calc
_refine_ls_wR_factor_gt 0.1141
_refine_ls_wR_factor_ref 0.1365
_reflns_Friedel_coverage 0.000
_reflns_number_gt 9312
_reflns_number_total 15739
_reflns_threshold_expression 'I > 2\s(I)'
_cod_data_source_file d0dt02087g2.cif
_cod_data_source_block wl233a_sq
_cod_depositor_comments 'Adding full bibliography for 7705182--7705191.cif.'
_cod_original_sg_symbol_H-M 'P 21/c'
_cod_database_code 7705191
_shelx_shelxl_version_number 2016/6
_shelx_space_group_comment
;
The symmetry employed for this shelxl refinement is uniquely defined
by the following loop, which should always be used as a source of
symmetry information in preference to the above space-group names.
They are only intended as comments.
;

loop_
_space_group_symop_operation_xyz
'x, y, z'
'-x, y+1/2, -z+1/2'
'-x, -y, -z'
'x, -y-1/2, z-1/2'

loop_
_atom_site_label
_atom_site_type_symbol
_atom_site_fract_x
_atom_site_fract_y
_atom_site_fract_z
_atom_site_U_iso_or_equiv
_atom_site_adp_type
_atom_site_occupancy
_atom_site_site_symmetry_order
_atom_site_calc_flag
_atom_site_refinement_flags_posn
_atom_site_refinement_flags_adp
_atom_site_refinement_flags_occupancy
_atom_site_disorder_assembly
_atom_site_disorder_group
Fe1 Fe 0.29209(2) -0.03899(2) 0.28151(2) 0.02337(11) Uani 1 1 d . . . . .
O1 O 0.27581(8) 0.04395(12) 0.19713(10) 0.0273(5) Uani 1 1 d . . . . .
Si1 Si 0.30529(4) 0.06058(6) 0.13114(5) 0.0364(2) Uani 1 1 d . . . . .
N1 N 0.28415(10) -0.17425(15) 0.29317(13) 0.0261(6) Uani 1 1 d . . . . .
C1 C 0.32209(12) -0.20152(18) 0.35404(16) 0.0257(7) Uani 1 1 d . . . . .
Fe2 Fe 0.21466(2) 0.11025(2) 0.22706(2) 0.02163(11) Uani 1 1 d . . . . .
O2 O 0.23827(8) 0.04062(12) 0.31571(10) 0.0259(5) Uani 1 1 d . . . . .
Si2 Si 0.21945(4) 0.05195(6) 0.39157(5) 0.0322(2) Uani 1 1 d . . . . .
C2 C 0.32149(13) -0.28644(19) 0.38968(17) 0.0321(7) Uani 1 1 d . . . . .
H2A H 0.291980 -0.328071 0.372439 0.038 Uiso 1 1 calc R U . . .
N2 N 0.36633(10) -0.05851(15) 0.34582(14) 0.0285(6) Uani 1 1 d . . . . .
C3 C 0.36239(14) -0.3097(2) 0.44827(18) 0.0392(8) Uani 1 1 d . . . . .
H3A H 0.360908 -0.367071 0.471427 0.047 Uiso 1 1 calc R U . . .
N3 N 0.14236(9) 0.10538(15) 0.15826(13) 0.0242(5) Uani 1 1 d . . . . .
C4 C 0.40669(14) -0.2500(2) 0.47481(18) 0.0391(8) Uani 1 1 d . . . . .
H4A H 0.435002 -0.266880 0.515724 0.047 Uiso 1 1 calc R U . . .
N4 N 0.20842(10) 0.24403(14) 0.21502(13) 0.0240(5) Uani 1 1 d . . . . .
C5 C 0.40903(13) -0.1673(2) 0.44162(17) 0.0324(7) Uani 1 1 d . . . . .
H5A H 0.439525 -0.127841 0.459473 0.039 Uiso 1 1 calc R U . . .
C6 C 0.36756(12) -0.13957(18) 0.38198(17) 0.0264(7) Uani 1 1 d . . . . .
C7 C 0.24995(12) -0.24584(18) 0.25351(16) 0.0275(7) Uani 1 1 d . . . . .
C8 C 0.19702(13) -0.26218(19) 0.26155(17) 0.0304(7) Uani 1 1 d . . . . .
C9 C 0.16697(14) -0.3358(2) 0.22493(19) 0.0387(8) Uani 1 1 d . . . . .
H9A H 0.131324 -0.347827 0.230504 0.046 Uiso 1 1 calc R U . . .
C10 C 0.18801(14) -0.3914(2) 0.1808(2) 0.0454(9) Uani 1 1 d . . . . .
H10A H 0.167120 -0.441703 0.156627 0.054 Uiso 1 1 calc R U . . .
C11 C 0.23931(14) -0.3739(2) 0.17179(19) 0.0394(8) Uani 1 1 d . . . . .
H11A H 0.253114 -0.411816 0.140336 0.047 Uiso 1 1 calc R U . . .
C12 C 0.27143(13) -0.30213(18) 0.20757(17) 0.0302(7) Uani 1 1 d . . . . .
C13 C 0.17143(13) -0.2043(2) 0.31039(18) 0.0356(8) Uani 1 1 d . . . . .
H13A H 0.194431 -0.147826 0.324390 0.043 Uiso 1 1 calc R U . . .
C14 C 0.11334(14) -0.1735(2) 0.2725(2) 0.0471(9) Uani 1 1 d . . . . .
H14A H 0.113882 -0.139621 0.228760 0.071 Uiso 1 1 calc R U . . .
H14B H 0.089637 -0.227706 0.259912 0.071 Uiso 1 1 calc R U . . .
H14C H 0.099195 -0.133443 0.304451 0.071 Uiso 1 1 calc R U . . .
C15 C 0.17144(17) -0.2572(3) 0.3786(2) 0.0585(11) Uani 1 1 d . . . . .
H15A H 0.154891 -0.219013 0.409305 0.088 Uiso 1 1 calc R U . . .
H15B H 0.150207 -0.314048 0.366078 0.088 Uiso 1 1 calc R U . . .
H15C H 0.209228 -0.272410 0.404305 0.088 Uiso 1 1 calc R U . . .
C16 C 0.32776(13) -0.2867(2) 0.19562(18) 0.0359(8) Uani 1 1 d . . . . .
H16A H 0.339187 -0.222186 0.210509 0.043 Uiso 1 1 calc R U . . .
C17 C 0.32821(15) -0.2977(2) 0.11671(19) 0.0487(10) Uani 1 1 d . . . . .
H17A H 0.365394 -0.287100 0.111801 0.073 Uiso 1 1 calc R U . . .
H17B H 0.316430 -0.360173 0.100494 0.073 Uiso 1 1 calc R U . . .
H17C H 0.303089 -0.252795 0.087436 0.073 Uiso 1 1 calc R U . . .
C18 C 0.37027(14) -0.3523(2) 0.24188(19) 0.0459(9) Uani 1 1 d . . . . .
H18A H 0.406215 -0.340782 0.233081 0.069 Uiso 1 1 calc R U . . .
H18B H 0.372402 -0.341618 0.292670 0.069 Uiso 1 1 calc R U . . .
H18C H 0.359322 -0.416180 0.229432 0.069 Uiso 1 1 calc R U . . .
C19 C 0.41653(12) -0.0076(2) 0.35518(17) 0.0316(7) Uani 1 1 d . . . . .
C20 C 0.42390(13) 0.0758(2) 0.39343(19) 0.0376(8) Uani 1 1 d . . . . .
C21 C 0.47075(14) 0.1271(2) 0.3953(2) 0.0467(9) Uani 1 1 d . . . . .
H21A H 0.476119 0.184092 0.420415 0.056 Uiso 1 1 calc R U . . .
C22 C 0.50933(15) 0.0977(2) 0.3619(2) 0.0507(10) Uani 1 1 d . . . . .
H22A H 0.540514 0.134805 0.362875 0.061 Uiso 1 1 calc R U . . .
C23 C 0.50283(14) 0.0141(2) 0.3268(2) 0.0461(9) Uani 1 1 d . . . . .
H23A H 0.530229 -0.006948 0.304868 0.055 Uiso 1 1 calc R U . . .
C24 C 0.45673(13) -0.0399(2) 0.32311(19) 0.0370(8) Uani 1 1 d . . . . .
C25 C 0.38460(15) 0.1074(2) 0.4365(2) 0.0446(9) Uani 1 1 d . . . . .
H25A H 0.348070 0.082777 0.409584 0.053 Uiso 1 1 calc R U . A 1
C26 C 0.3772(4) 0.2112(6) 0.4355(5) 0.0661(17) Uiso 0.5 1 d . . P B 1
H26A H 0.351568 0.227775 0.463960 0.099 Uiso 0.5 1 calc R U P B 1
H26B H 0.412644 0.240878 0.456003 0.099 Uiso 0.5 1 calc R U P B 1
H26C H 0.362480 0.232120 0.385972 0.099 Uiso 0.5 1 calc R U P B 1
C26A C 0.3933(4) 0.2075(6) 0.4712(5) 0.0661(17) Uiso 0.5 1 d . . P B 2
H26D H 0.365496 0.219073 0.497275 0.099 Uiso 0.5 1 calc R U P B 2
H26E H 0.429910 0.211407 0.504412 0.099 Uiso 0.5 1 calc R U P B 2
H26F H 0.390027 0.253584 0.433204 0.099 Uiso 0.5 1 calc R U P B 2
C27 C 0.3976(2) 0.0567(3) 0.5087(2) 0.0812(15) Uani 1 1 d . . . . .
H27A H 0.401248 -0.009442 0.500762 0.122 Uiso 1 1 calc R U . . .
H27B H 0.432088 0.080262 0.539624 0.122 Uiso 1 1 calc R U . . .
H27C H 0.367914 0.066914 0.531943 0.122 Uiso 1 1 calc R U . . .
C28 C 0.45302(14) -0.1334(2) 0.28542(19) 0.0429(9) Uani 1 1 d . . . . .
H28A H 0.416165 -0.160195 0.283328 0.051 Uiso 1 1 calc R U . . .
C29 C 0.45839(16) -0.1254(3) 0.2085(2) 0.0579(11) Uani 1 1 d . . . . .
H29A H 0.430495 -0.082845 0.181385 0.087 Uiso 1 1 calc R U . . .
H29B H 0.494936 -0.102055 0.209139 0.087 Uiso 1 1 calc R U . . .
H29C H 0.453188 -0.186218 0.185638 0.087 Uiso 1 1 calc R U . . .
C30 C 0.49615(16) -0.1993(2) 0.3280(2) 0.0570(11) Uani 1 1 d . . . . .
H30A H 0.493118 -0.258632 0.302997 0.085 Uiso 1 1 calc R U . . .
H30B H 0.532731 -0.173364 0.332513 0.085 Uiso 1 1 calc R U . . .
H30C H 0.490409 -0.208382 0.375797 0.085 Uiso 1 1 calc R U . . .
C31 C 0.13689(12) 0.18595(18) 0.11783(16) 0.0253(7) Uani 1 1 d . . . . .
C32 C 0.10028(13) 0.1983(2) 0.05100(17) 0.0322(7) Uani 1 1 d . . . . .
H32A H 0.077937 0.148159 0.029120 0.039 Uiso 1 1 calc R U . . .
C33 C 0.09572(14) 0.2820(2) 0.01572(18) 0.0387(8) Uani 1 1 d . . . . .
H33A H 0.070385 0.289199 -0.029856 0.046 Uiso 1 1 calc R U . . .
C34 C 0.12861(15) 0.3560(2) 0.04750(19) 0.0404(9) Uani 1 1 d . . . . .
H34A H 0.125334 0.413697 0.023545 0.048 Uiso 1 1 calc R U . . .
C35 C 0.16574(13) 0.3457(2) 0.11329(17) 0.0326(8) Uani 1 1 d . . . . .
H35A H 0.187594 0.396801 0.134347 0.039 Uiso 1 1 calc R U . . .
C36 C 0.17184(12) 0.26077(18) 0.14989(16) 0.0252(7) Uani 1 1 d . . . . .
C37 C 0.09869(12) 0.03896(19) 0.13798(16) 0.0290(7) Uani 1 1 d . . . . .
C38 C 0.05030(13) 0.0524(2) 0.15998(18) 0.0356(8) Uani 1 1 d . . . . .
C39 C 0.00816(14) -0.0123(2) 0.13977(19) 0.0442(9) Uani 1 1 d . . . . .
H39A H -0.024571 -0.004178 0.154630 0.053 Uiso 1 1 calc R U . . .
C40 C 0.01325(15) -0.0873(2) 0.09886(19) 0.0478(9) Uani 1 1 d . . . . .
H40A H -0.015731 -0.130884 0.085821 0.057 Uiso 1 1 calc R U . . .
C41 C 0.06023(15) -0.0995(2) 0.07673(18) 0.0435(9) Uani 1 1 d . . . . .
H41A H 0.063023 -0.151222 0.047675 0.052 Uiso 1 1 calc R U . . .
C42 C 0.10388(13) -0.0380(2) 0.09586(16) 0.0327(7) Uani 1 1 d . . . . .
C43 C 0.04118(14) 0.1352(2) 0.2042(2) 0.0466(9) Uani 1 1 d . . . . .
H43A H 0.077877 0.161868 0.228153 0.056 Uiso 1 1 calc R U . . .
C44 C 0.01270(15) 0.1103(3) 0.2625(2) 0.0546(10) Uani 1 1 d . . . . .
H44A H 0.007968 0.165927 0.289007 0.082 Uiso 1 1 calc R U . . .
H44B H -0.023263 0.083212 0.240354 0.082 Uiso 1 1 calc R U . . .
H44C H 0.035134 0.065606 0.295551 0.082 Uiso 1 1 calc R U . . .
C45 C 0.00771(17) 0.2098(3) 0.1564(3) 0.0677(13) Uani 1 1 d . . . . .
H45A H 0.002456 0.262054 0.186048 0.102 Uiso 1 1 calc R U . . .
H45B H 0.027271 0.230409 0.121489 0.102 Uiso 1 1 calc R U . . .
H45C H -0.028077 0.184644 0.130999 0.102 Uiso 1 1 calc R U . . .
C46 C 0.15418(14) -0.0552(2) 0.06912(17) 0.0365(8) Uani 1 1 d . . . . .
H46A H 0.184084 -0.013569 0.095923 0.044 Uiso 1 1 calc R U . . .
C47 C 0.17454(19) -0.1551(3) 0.0813(3) 0.0825(16) Uani 1 1 d . . . . .
H47A H 0.181709 -0.170276 0.132360 0.124 Uiso 1 1 calc R U . . .
H47B H 0.146494 -0.196806 0.053376 0.124 Uiso 1 1 calc R U . . .
H47C H 0.208391 -0.161975 0.065918 0.124 Uiso 1 1 calc R U . . .
C48 C 0.14356(19) -0.0341(3) -0.0096(2) 0.0672(13) Uani 1 1 d . . . . .
H48A H 0.176881 -0.045858 -0.025292 0.101 Uiso 1 1 calc R U . . .
H48B H 0.113823 -0.073376 -0.036805 0.101 Uiso 1 1 calc R U . . .
H48C H 0.133060 0.030801 -0.018088 0.101 Uiso 1 1 calc R U . . .
C49 C 0.22852(13) 0.32140(18) 0.26073(16) 0.0270(7) Uani 1 1 d . . . . .
C50 C 0.19232(14) 0.36573(19) 0.29479(18) 0.0336(8) Uani 1 1 d . . . . .
C51 C 0.21286(16) 0.4362(2) 0.34358(19) 0.0439(9) Uani 1 1 d . . . . .
H51A H 0.189126 0.465923 0.367525 0.053 Uiso 1 1 calc R U . . .
C52 C 0.26634(17) 0.4632(2) 0.3576(2) 0.0511(10) Uani 1 1 d . . . . .
H52A H 0.279720 0.509974 0.392082 0.061 Uiso 1 1 calc R U . . .
C53 C 0.30085(15) 0.4230(2) 0.3221(2) 0.0464(9) Uani 1 1 d . . . . .
H53A H 0.337647 0.444008 0.331110 0.056 Uiso 1 1 calc R U . . .
C54 C 0.28300(14) 0.3519(2) 0.27284(18) 0.0355(8) Uani 1 1 d . . . . .
C55 C 0.13220(14) 0.3406(2) 0.28090(19) 0.0401(9) Uani 1 1 d . . . . .
H55A H 0.125511 0.285180 0.249037 0.048 Uiso 1 1 calc R U . . .
C56 C 0.11508(16) 0.3163(2) 0.3492(2) 0.0527(10) Uani 1 1 d . . . . .
H56A H 0.075977 0.300804 0.336729 0.079 Uiso 1 1 calc R U . . .
H56B H 0.136490 0.263418 0.372641 0.079 Uiso 1 1 calc R U . . .
H56C H 0.121798 0.369230 0.381842 0.079 Uiso 1 1 calc R U . . .
C57 C 0.09592(16) 0.4191(3) 0.2410(2) 0.0610(12) Uani 1 1 d . . . . .
H57A H 0.057242 0.401857 0.232414 0.092 Uiso 1 1 calc R U . . .
H57B H 0.102922 0.475306 0.270097 0.092 Uiso 1 1 calc R U . . .
H57C H 0.104478 0.430242 0.194983 0.092 Uiso 1 1 calc R U . . .
C58 C 0.32094(14) 0.3135(2) 0.2303(2) 0.0462(9) Uani 1 1 d . . . . .
H58A H 0.316610 0.245361 0.223411 0.055 Uiso 1 1 calc R U . C 1
C59 C 0.3818(4) 0.3411(7) 0.2642(6) 0.075(2) Uiso 0.5 1 d . . P D 1
H59A H 0.394257 0.313920 0.312091 0.112 Uiso 0.5 1 calc R U P D 1
H59B H 0.404661 0.318461 0.233832 0.112 Uiso 0.5 1 calc R U P D 1
H59C H 0.384649 0.408394 0.267829 0.112 Uiso 0.5 1 calc R U P D 1
C59A C 0.3804(4) 0.2987(7) 0.2765(6) 0.075(2) Uiso 0.5 1 d . . P D 2
H59D H 0.379631 0.265667 0.320490 0.112 Uiso 0.5 1 calc R U P D 2
H59E H 0.400836 0.262427 0.249258 0.112 Uiso 0.5 1 calc R U P D 2
H59F H 0.398236 0.358586 0.288833 0.112 Uiso 0.5 1 calc R U P D 2
C60 C 0.31385(19) 0.3633(3) 0.1603(2) 0.0727(14) Uani 1 1 d . . . . .
H60A H 0.338790 0.337080 0.134143 0.109 Uiso 1 1 calc R U . . .
H60B H 0.275914 0.356568 0.131466 0.109 Uiso 1 1 calc R U . . .
H60C H 0.322222 0.428829 0.169487 0.109 Uiso 1 1 calc R U . . .
C61 C 0.31136(18) -0.0508(2) 0.0867(2) 0.0600(12) Uani 1 1 d . . . . .
H61A H 0.328869 -0.040611 0.047590 0.090 Uiso 1 1 calc R U . . .
H61B H 0.333651 -0.093451 0.121728 0.090 Uiso 1 1 calc R U . . .
H61C H 0.274770 -0.077074 0.067328 0.090 Uiso 1 1 calc R U . . .
C62 C 0.37554(14) 0.1082(2) 0.1676(2) 0.0584(12) Uani 1 1 d . . . . .
H62A H 0.392855 0.117986 0.128189 0.088 Uiso 1 1 calc R U . . .
H62B H 0.373199 0.167102 0.191478 0.088 Uiso 1 1 calc R U . . .
H62C H 0.397520 0.064728 0.202126 0.088 Uiso 1 1 calc R U . . .
C63 C 0.26303(16) 0.1403(2) 0.06421(19) 0.0489(10) Uani 1 1 d . . . . .
H63A H 0.280604 0.150088 0.025107 0.073 Uiso 1 1 calc R U . . .
H63B H 0.226526 0.113650 0.044912 0.073 Uiso 1 1 calc R U . . .
H63C H 0.259599 0.199445 0.087214 0.073 Uiso 1 1 calc R U . . .
C64 C 0.25187(16) -0.0401(2) 0.45548(18) 0.0501(10) Uani 1 1 d . . . . .
H64A H 0.240690 -0.033252 0.500180 0.075 Uiso 1 1 calc R U . . .
H64B H 0.240178 -0.100555 0.434335 0.075 Uiso 1 1 calc R U . . .
H64C H 0.291854 -0.035121 0.465633 0.075 Uiso 1 1 calc R U . . .
C65 C 0.24116(15) 0.1656(2) 0.4329(2) 0.0496(10) Uani 1 1 d . . . . .
H65A H 0.229810 0.171359 0.477580 0.074 Uiso 1 1 calc R U . . .
H65B H 0.281140 0.170982 0.443332 0.074 Uiso 1 1 calc R U . . .
H65C H 0.224028 0.214640 0.399718 0.074 Uiso 1 1 calc R U . . .
C66 C 0.14345(14) 0.0441(3) 0.3680(2) 0.0541(10) Uani 1 1 d . . . . .
H66A H 0.130641 0.050492 0.411509 0.081 Uiso 1 1 calc R U . . .
H66B H 0.127717 0.093457 0.334253 0.081 Uiso 1 1 calc R U . . .
H66C H 0.131888 -0.015789 0.345690 0.081 Uiso 1 1 calc R U . . .

loop_
_atom_site_aniso_label
_atom_site_aniso_U_11
_atom_site_aniso_U_22
_atom_site_aniso_U_33
_atom_site_aniso_U_23
_atom_site_aniso_U_13
_atom_site_aniso_U_12
Fe1 0.0253(2) 0.0182(2) 0.0290(3) 0.00284(18) 0.01143(19) 0.00056(17)
O1 0.0312(12) 0.0275(10) 0.0281(12) 0.0027(9) 0.0164(10) 0.0030(9)
Si1 0.0492(6) 0.0303(5) 0.0403(6) 0.0077(4) 0.0305(5) 0.0085(4)
N1 0.0265(14) 0.0224(12) 0.0308(15) -0.0010(11) 0.0099(12) -0.0034(10)
C1 0.0303(17) 0.0201(14) 0.0313(18) -0.0010(13) 0.0163(14) 0.0006(12)
Fe2 0.0267(2) 0.01819(19) 0.0231(2) 0.00194(17) 0.01195(18) 0.00225(17)
O2 0.0345(12) 0.0219(10) 0.0253(11) 0.0023(8) 0.0151(10) 0.0049(9)
Si2 0.0386(5) 0.0388(5) 0.0232(5) -0.0028(4) 0.0154(4) -0.0009(4)
C2 0.038(2) 0.0247(15) 0.0352(19) 0.0052(14) 0.0123(16) -0.0059(14)
N2 0.0263(14) 0.0197(12) 0.0411(16) 0.0055(11) 0.0117(12) -0.0011(10)
C3 0.052(2) 0.0298(17) 0.039(2) 0.0136(15) 0.0166(18) -0.0053(16)
N3 0.0270(14) 0.0217(12) 0.0254(14) 0.0042(10) 0.0095(11) 0.0016(10)
C4 0.042(2) 0.0410(19) 0.033(2) 0.0082(16) 0.0075(16) 0.0004(16)
N4 0.0304(14) 0.0187(11) 0.0267(14) 0.0001(10) 0.0142(12) 0.0032(10)
C5 0.0336(19) 0.0300(17) 0.0347(19) 0.0002(14) 0.0107(16) -0.0053(14)
C6 0.0274(17) 0.0217(14) 0.0338(18) -0.0017(13) 0.0147(14) 0.0008(12)
C7 0.0307(18) 0.0191(14) 0.0311(18) 0.0036(13) 0.0055(14) -0.0008(13)
C8 0.0330(18) 0.0251(15) 0.0340(19) 0.0071(14) 0.0100(15) -0.0012(13)
C9 0.034(2) 0.0275(17) 0.054(2) 0.0021(16) 0.0099(17) -0.0063(14)
C10 0.043(2) 0.0249(17) 0.062(3) -0.0019(17) 0.0030(19) -0.0065(16)
C11 0.046(2) 0.0232(16) 0.050(2) -0.0061(15) 0.0141(18) -0.0020(15)
C12 0.0354(19) 0.0178(14) 0.038(2) 0.0008(13) 0.0098(15) 0.0021(13)
C13 0.037(2) 0.0343(17) 0.042(2) 0.0026(15) 0.0211(17) -0.0072(15)
C14 0.043(2) 0.043(2) 0.060(3) 0.0022(18) 0.023(2) 0.0000(17)
C15 0.068(3) 0.064(3) 0.054(3) 0.015(2) 0.035(2) -0.001(2)
C16 0.039(2) 0.0268(16) 0.046(2) -0.0084(15) 0.0177(17) -0.0044(14)
C17 0.057(3) 0.042(2) 0.053(3) -0.0019(18) 0.025(2) 0.0065(18)
C18 0.044(2) 0.046(2) 0.050(2) -0.0056(18) 0.0165(19) 0.0043(17)
C19 0.0264(18) 0.0277(16) 0.041(2) 0.0088(14) 0.0085(15) -0.0037(13)
C20 0.035(2) 0.0240(16) 0.051(2) 0.0081(15) 0.0075(17) -0.0003(14)
C21 0.041(2) 0.0315(18) 0.065(3) 0.0031(17) 0.009(2) -0.0122(16)
C22 0.036(2) 0.045(2) 0.069(3) 0.010(2) 0.010(2) -0.0178(17)
C23 0.032(2) 0.052(2) 0.059(3) 0.0093(19) 0.0182(18) -0.0044(17)
C24 0.0278(18) 0.0382(18) 0.045(2) 0.0073(16) 0.0099(16) -0.0047(15)
C25 0.041(2) 0.0297(17) 0.063(3) -0.0059(17) 0.0150(19) -0.0058(16)
C27 0.087(4) 0.111(4) 0.049(3) -0.022(3) 0.022(3) 0.022(3)
C28 0.030(2) 0.050(2) 0.053(2) -0.0061(18) 0.0186(18) -0.0045(16)
C29 0.050(3) 0.069(3) 0.057(3) -0.009(2) 0.018(2) -0.003(2)
C30 0.051(3) 0.050(2) 0.075(3) -0.002(2) 0.024(2) 0.0079(19)
C31 0.0293(17) 0.0243(15) 0.0259(17) 0.0041(13) 0.0139(14) 0.0053(13)
C32 0.0380(19) 0.0318(17) 0.0269(18) 0.0022(14) 0.0087(15) 0.0088(14)
C33 0.044(2) 0.045(2) 0.0261(18) 0.0071(15) 0.0082(16) 0.0162(17)
C34 0.057(2) 0.0314(17) 0.038(2) 0.0138(16) 0.0229(19) 0.0167(17)
C35 0.043(2) 0.0240(15) 0.037(2) 0.0032(14) 0.0209(17) 0.0022(14)
C36 0.0296(17) 0.0256(15) 0.0268(17) 0.0031(13) 0.0185(14) 0.0075(13)
C37 0.0312(18) 0.0278(16) 0.0251(17) 0.0050(13) 0.0019(14) -0.0029(13)
C38 0.0284(18) 0.0368(18) 0.041(2) 0.0027(15) 0.0072(15) -0.0032(14)
C39 0.028(2) 0.054(2) 0.050(2) 0.0005(18) 0.0086(17) -0.0094(16)
C40 0.044(2) 0.051(2) 0.044(2) -0.0025(18) 0.0028(18) -0.0208(18)
C41 0.057(2) 0.0365(19) 0.035(2) -0.0054(16) 0.0086(18) -0.0093(17)
C42 0.039(2) 0.0337(17) 0.0232(17) 0.0057(14) 0.0052(15) -0.0037(15)
C43 0.033(2) 0.044(2) 0.069(3) -0.0105(19) 0.0229(19) -0.0070(16)
C44 0.040(2) 0.067(3) 0.062(3) -0.014(2) 0.022(2) -0.0082(19)
C45 0.058(3) 0.052(2) 0.107(4) 0.016(2) 0.046(3) 0.013(2)
C46 0.052(2) 0.0317(17) 0.0270(18) -0.0031(14) 0.0120(16) -0.0033(15)
C47 0.083(4) 0.074(3) 0.105(4) 0.049(3) 0.050(3) 0.035(3)
C48 0.091(4) 0.074(3) 0.044(3) 0.005(2) 0.032(2) 0.014(2)
C49 0.0382(19) 0.0191(14) 0.0278(17) 0.0028(12) 0.0159(15) 0.0015(13)
C50 0.048(2) 0.0186(14) 0.041(2) 0.0000(14) 0.0232(17) -0.0045(14)
C51 0.069(3) 0.0254(16) 0.048(2) -0.0085(16) 0.034(2) -0.0072(17)
C52 0.077(3) 0.0294(18) 0.051(3) -0.0098(17) 0.024(2) -0.0141(19)
C53 0.045(2) 0.0366(19) 0.056(3) -0.0011(18) 0.0106(19) -0.0142(17)
C54 0.039(2) 0.0297(16) 0.042(2) 0.0048(15) 0.0177(17) -0.0034(15)
C55 0.052(2) 0.0290(17) 0.051(2) -0.0098(15) 0.0350(19) -0.0039(15)
C56 0.064(3) 0.044(2) 0.065(3) -0.0026(19) 0.043(2) -0.0023(19)
C57 0.057(3) 0.062(2) 0.079(3) 0.007(2) 0.043(2) 0.012(2)
C58 0.038(2) 0.044(2) 0.062(3) -0.0038(18) 0.024(2) -0.0026(17)
C60 0.100(4) 0.054(2) 0.086(4) 0.003(2) 0.063(3) 0.001(2)
C61 0.084(3) 0.049(2) 0.062(3) -0.001(2) 0.046(3) 0.016(2)
C62 0.048(2) 0.043(2) 0.098(4) 0.014(2) 0.043(2) 0.0068(18)
C63 0.073(3) 0.0396(19) 0.046(2) 0.0143(17) 0.035(2) 0.0095(18)
C64 0.066(3) 0.057(2) 0.028(2) 0.0042(17) 0.0129(19) -0.003(2)
C65 0.052(2) 0.051(2) 0.049(2) -0.0195(18) 0.018(2) 0.0051(18)
C66 0.044(2) 0.070(3) 0.055(3) -0.015(2) 0.025(2) -0.0079(19)

loop_
_atom_type_symbol
_atom_type_description
_atom_type_scat_dispersion_real
_atom_type_scat_dispersion_imag
_atom_type_scat_source
C C 0.0033 0.0016 'International Tables Vol C Tables 4.2.6.8 and 6.1.1.4'
H H 0.0000 0.0000 'International Tables Vol C Tables 4.2.6.8 and 6.1.1.4'
Si Si 0.0817 0.0704 'International Tables Vol C Tables 4.2.6.8 and 6.1.1.4'
Fe Fe 0.3463 0.8444 'International Tables Vol C Tables 4.2.6.8 and 6.1.1.4'
O O 0.0106 0.0060 'International Tables Vol C Tables 4.2.6.8 and 6.1.1.4'
N N 0.0061 0.0033 'International Tables Vol C Tables 4.2.6.8 and 6.1.1.4'

loop_
_geom_angle_atom_site_label_1
_geom_angle_atom_site_label_2
_geom_angle_atom_site_label_3
_geom_angle
_geom_angle_site_symmetry_1
_geom_angle_site_symmetry_3
_geom_angle_publ_flag
O1 Fe1 N2 124.26(9) . . ?
O1 Fe1 N1 133.33(9) . . ?
N2 Fe1 N1 83.97(10) . . ?
O1 Fe1 O2 84.68(8) . . ?
N2 Fe1 O2 118.96(9) . . ?
N1 Fe1 O2 115.51(8) . . ?
O1 Fe1 Fe2 43.74(5) . . ?
N2 Fe1 Fe2 140.05(7) . . ?
N1 Fe1 Fe2 133.86(7) . . ?
O2 Fe1 Fe2 41.44(5) . . ?
Si1 O1 Fe1 133.17(11) . . ?
Si1 O1 Fe2 132.83(11) . . ?
Fe1 O1 Fe2 93.74(8) . . ?
O1 Si1 C63 109.63(13) . . ?
O1 Si1 C61 109.72(14) . . ?
C63 Si1 C61 108.87(18) . . ?
O1 Si1 C62 109.79(15) . . ?
C63 Si1 C62 110.55(17) . . ?
C61 Si1 C62 108.25(18) . . ?
C1 N1 C7 116.0(2) . . ?
C1 N1 Fe1 108.27(18) . . ?
C7 N1 Fe1 135.7(2) . . ?
N1 C1 C2 125.2(3) . . ?
N1 C1 C6 116.8(2) . . ?
C2 C1 C6 117.9(3) . . ?
O2 Fe2 N4 128.13(9) . . ?
O2 Fe2 N3 126.66(9) . . ?
N4 Fe2 N3 85.59(10) . . ?
O2 Fe2 O1 85.51(8) . . ?
N4 Fe2 O1 118.75(8) . . ?
N3 Fe2 O1 115.74(9) . . ?
O2 Fe2 Fe1 43.49(5) . . ?
N4 Fe2 Fe1 143.44(7) . . ?
N3 Fe2 Fe1 129.43(7) . . ?
O1 Fe2 Fe1 42.52(5) . . ?
Si2 O2 Fe2 129.24(11) . . ?
Si2 O2 Fe1 135.65(11) . . ?
Fe2 O2 Fe1 95.08(8) . . ?
O2 Si2 C65 110.34(14) . . ?
O2 Si2 C66 106.93(14) . . ?
C65 Si2 C66 109.39(16) . . ?
O2 Si2 C64 109.68(13) . . ?
C65 Si2 C64 108.89(17) . . ?
C66 Si2 C64 111.61(18) . . ?
C3 C2 C1 121.3(3) . . ?
C3 C2 H2A 119.4 . . ?
C1 C2 H2A 119.4 . . ?
C6 N2 C19 118.4(2) . . ?
C6 N2 Fe1 109.65(19) . . ?
C19 N2 Fe1 131.70(19) . . ?
C2 C3 C4 120.8(3) . . ?
C2 C3 H3A 119.6 . . ?
C4 C3 H3A 119.6 . . ?
C31 N3 C37 116.9(2) . . ?
C31 N3 Fe2 106.80(18) . . ?
C37 N3 Fe2 136.14(18) . . ?
C5 C4 C3 119.9(3) . . ?
C5 C4 H4A 120.1 . . ?
C3 C4 H4A 120.1 . . ?
C36 N4 C49 118.0(2) . . ?
C36 N4 Fe2 107.35(18) . . ?
C49 N4 Fe2 134.2(2) . . ?
C4 C5 C6 121.6(3) . . ?
C4 C5 H5A 119.2 . . ?
C6 C5 H5A 119.2 . . ?
N2 C6 C5 125.6(3) . . ?
N2 C6 C1 115.7(3) . . ?
C5 C6 C1 118.7(3) . . ?
C8 C7 C12 120.2(3) . . ?
C8 C7 N1 121.3(3) . . ?
C12 C7 N1 118.5(3) . . ?
C9 C8 C7 118.8(3) . . ?
C9 C8 C13 118.3(3) . . ?
C7 C8 C13 122.9(3) . . ?
C10 C9 C8 121.1(3) . . ?
C10 C9 H9A 119.4 . . ?
C8 C9 H9A 119.4 . . ?
C11 C10 C9 119.9(3) . . ?
C11 C10 H10A 120.1 . . ?
C9 C10 H10A 120.1 . . ?
C10 C11 C12 121.5(3) . . ?
C10 C11 H11A 119.2 . . ?
C12 C11 H11A 119.2 . . ?
C11 C12 C7 118.4(3) . . ?
C11 C12 C16 119.0(3) . . ?
C7 C12 C16 122.6(3) . . ?
C15 C13 C8 110.6(3) . . ?
C15 C13 C14 110.3(3) . . ?
C8 C13 C14 111.9(3) . . ?
C15 C13 H13A 108.0 . . ?
C8 C13 H13A 108.0 . . ?
C14 C13 H13A 108.0 . . ?
C13 C14 H14A 109.5 . . ?
C13 C14 H14B 109.5 . . ?
H14A C14 H14B 109.5 . . ?
C13 C14 H14C 109.5 . . ?
H14A C14 H14C 109.5 . . ?
H14B C14 H14C 109.5 . . ?
C13 C15 H15A 109.5 . . ?
C13 C15 H15B 109.5 . . ?
H15A C15 H15B 109.5 . . ?
C13 C15 H15C 109.5 . . ?
H15A C15 H15C 109.5 . . ?
H15B C15 H15C 109.5 . . ?
C12 C16 C17 112.6(3) . . ?
C12 C16 C18 111.3(3) . . ?
C17 C16 C18 109.2(3) . . ?
C12 C16 H16A 107.9 . . ?
C17 C16 H16A 107.9 . . ?
C18 C16 H16A 107.9 . . ?
C16 C17 H17A 109.5 . . ?
C16 C17 H17B 109.5 . . ?
H17A C17 H17B 109.5 . . ?
C16 C17 H17C 109.5 . . ?
H17A C17 H17C 109.5 . . ?
H17B C17 H17C 109.5 . . ?
C16 C18 H18A 109.5 . . ?
C16 C18 H18B 109.5 . . ?
H18A C18 H18B 109.5 . . ?
C16 C18 H18C 109.5 . . ?
H18A C18 H18C 109.5 . . ?
H18B C18 H18C 109.5 . . ?
C24 C19 C20 120.6(3) . . ?
C24 C19 N2 119.3(3) . . ?
C20 C19 N2 120.1(3) . . ?
C21 C20 C19 118.1(3) . . ?
C21 C20 C25 119.7(3) . . ?
C19 C20 C25 122.0(3) . . ?
C22 C21 C20 121.7(3) . . ?
C22 C21 H21A 119.2 . . ?
C20 C21 H21A 119.2 . . ?
C21 C22 C23 119.8(3) . . ?
C21 C22 H22A 120.1 . . ?
C23 C22 H22A 120.1 . . ?
C22 C23 C24 120.9(3) . . ?
C22 C23 H23A 119.6 . . ?
C24 C23 H23A 119.6 . . ?
C23 C24 C19 118.8(3) . . ?
C23 C24 C28 118.1(3) . . ?
C19 C24 C28 123.0(3) . . ?
C26 C25 C20 112.8(4) . . ?
C26 C25 C27 118.9(5) . . ?
C20 C25 C27 109.6(3) . . ?
C20 C25 C26A 117.8(4) . . ?
C27 C25 C26A 94.7(4) . . ?
C26 C25 H25A 104.7 . . ?
C20 C25 H25A 104.7 . . ?
C27 C25 H25A 104.7 . . ?
C25 C26 H26A 109.5 . . ?
C25 C26 H26B 109.5 . . ?
H26A C26 H26B 109.5 . . ?
C25 C26 H26C 109.5 . . ?
H26A C26 H26C 109.5 . . ?
H26B C26 H26C 109.5 . . ?
C25 C26A H26D 109.5 . . ?
C25 C26A H26E 109.5 . . ?
H26D C26A H26E 109.5 . . ?
C25 C26A H26F 109.5 . . ?
H26D C26A H26F 109.5 . . ?
H26E C26A H26F 109.5 . . ?
C25 C27 H27A 109.5 . . ?
C25 C27 H27B 109.5 . . ?
H27A C27 H27B 109.5 . . ?
C25 C27 H27C 109.5 . . ?
H27A C27 H27C 109.5 . . ?
H27B C27 H27C 109.5 . . ?
C30 C28 C24 110.7(3) . . ?
C30 C28 C29 109.9(3) . . ?
C24 C28 C29 112.6(3) . . ?
C30 C28 H28A 107.8 . . ?
C24 C28 H28A 107.8 . . ?
C29 C28 H28A 107.8 . . ?
C28 C29 H29A 109.5 . . ?
C28 C29 H29B 109.5 . . ?
H29A C29 H29B 109.5 . . ?
C28 C29 H29C 109.5 . . ?
H29A C29 H29C 109.5 . . ?
H29B C29 H29C 109.5 . . ?
C28 C30 H30A 109.5 . . ?
C28 C30 H30B 109.5 . . ?
H30A C30 H30B 109.5 . . ?
C28 C30 H30C 109.5 . . ?
H30A C30 H30C 109.5 . . ?
H30B C30 H30C 109.5 . . ?
C32 C31 N3 125.0(3) . . ?
C32 C31 C36 119.3(3) . . ?
N3 C31 C36 115.7(3) . . ?
C33 C32 C31 121.4(3) . . ?
C33 C32 H32A 119.3 . . ?
C31 C32 H32A 119.3 . . ?
C32 C33 C34 119.6(3) . . ?
C32 C33 H33A 120.2 . . ?
C34 C33 H33A 120.2 . . ?
C35 C34 C33 120.5(3) . . ?
C35 C34 H34A 119.8 . . ?
C33 C34 H34A 119.8 . . ?
C34 C35 C36 121.1(3) . . ?
C34 C35 H35A 119.5 . . ?
C36 C35 H35A 119.5 . . ?
N4 C36 C35 125.0(3) . . ?
N4 C36 C31 117.0(2) . . ?
C35 C36 C31 118.1(3) . . ?
C38 C37 C42 120.1(3) . . ?
C38 C37 N3 119.3(3) . . ?
C42 C37 N3 120.6(3) . . ?
C39 C38 C37 118.7(3) . . ?
C39 C38 C43 118.1(3) . . ?
C37 C38 C43 123.1(3) . . ?
C40 C39 C38 121.1(3) . . ?
C40 C39 H39A 119.4 . . ?
C38 C39 H39A 119.4 . . ?
C39 C40 C41 120.0(3) . . ?
C39 C40 H40A 120.0 . . ?
C41 C40 H40A 120.0 . . ?
C40 C41 C42 121.6(3) . . ?
C40 C41 H41A 119.2 . . ?
C42 C41 H41A 119.2 . . ?
C41 C42 C37 118.5(3) . . ?
C41 C42 C46 118.8(3) . . ?
C37 C42 C46 122.7(3) . . ?
C38 C43 C45 111.1(3) . . ?
C38 C43 C44 113.1(3) . . ?
C45 C43 C44 108.7(3) . . ?
C38 C43 H43A 107.9 . . ?
C45 C43 H43A 107.9 . . ?
C44 C43 H43A 107.9 . . ?
C43 C44 H44A 109.5 . . ?
C43 C44 H44B 109.5 . . ?
H44A C44 H44B 109.5 . . ?
C43 C44 H44C 109.5 . . ?
H44A C44 H44C 109.5 . . ?
H44B C44 H44C 109.5 . . ?
C43 C45 H45A 109.5 . . ?
C43 C45 H45B 109.5 . . ?
H45A C45 H45B 109.5 . . ?
C43 C45 H45C 109.5 . . ?
H45A C45 H45C 109.5 . . ?
H45B C45 H45C 109.5 . . ?
C48 C46 C42 111.5(3) . . ?
C48 C46 C47 108.2(3) . . ?
C42 C46 C47 112.4(3) . . ?
C48 C46 H46A 108.2 . . ?
C42 C46 H46A 108.2 . . ?
C47 C46 H46A 108.2 . . ?
C46 C47 H47A 109.5 . . ?
C46 C47 H47B 109.5 . . ?
H47A C47 H47B 109.5 . . ?
C46 C47 H47C 109.5 . . ?
H47A C47 H47C 109.5 . . ?
H47B C47 H47C 109.5 . . ?
C46 C48 H48A 109.5 . . ?
C46 C48 H48B 109.5 . . ?
H48A C48 H48B 109.5 . . ?
C46 C48 H48C 109.5 . . ?
H48A C48 H48C 109.5 . . ?
H48B C48 H48C 109.5 . . ?
C54 C49 C50 120.2(3) . . ?
C54 C49 N4 121.5(3) . . ?
C50 C49 N4 118.3(3) . . ?
C51 C50 C49 118.4(3) . . ?
C51 C50 C55 118.4(3) . . ?
C49 C50 C55 123.2(3) . . ?
C52 C51 C50 121.3(3) . . ?
C52 C51 H51A 119.3 . . ?
C50 C51 H51A 119.3 . . ?
C51 C52 C53 120.3(3) . . ?
C51 C52 H52A 119.9 . . ?
C53 C52 H52A 119.9 . . ?
C52 C53 C54 121.3(3) . . ?
C52 C53 H53A 119.3 . . ?
C54 C53 H53A 119.3 . . ?
C53 C54 C49 118.4(3) . . ?
C53 C54 C58 120.1(3) . . ?
C49 C54 C58 121.4(3) . . ?
C50 C55 C56 113.3(3) . . ?
C50 C55 C57 110.5(3) . . ?
C56 C55 C57 109.7(3) . . ?
C50 C55 H55A 107.7 . . ?
C56 C55 H55A 107.7 . . ?
C57 C55 H55A 107.7 . . ?
C55 C56 H56A 109.5 . . ?
C55 C56 H56B 109.5 . . ?
H56A C56 H56B 109.5 . . ?
C55 C56 H56C 109.5 . . ?
H56A C56 H56C 109.5 . . ?
H56B C56 H56C 109.5 . . ?
C55 C57 H57A 109.5 . . ?
C55 C57 H57B 109.5 . . ?
H57A C57 H57B 109.5 . . ?
C55 C57 H57C 109.5 . . ?
H57A C57 H57C 109.5 . . ?
H57B C57 H57C 109.5 . . ?
C60 C58 C54 111.4(3) . . ?
C60 C58 C59A 117.1(5) . . ?
C54 C58 C59A 113.1(5) . . ?
C60 C58 C59 97.4(4) . . ?
C54 C58 C59 111.7(5) . . ?
C60 C58 H58A 111.9 . . ?
C54 C58 H58A 111.9 . . ?
C59 C58 H58A 111.9 . . ?
C58 C59 H59A 109.5 . . ?
C58 C59 H59B 109.5 . . ?
H59A C59 H59B 109.5 . . ?
C58 C59 H59C 109.5 . . ?
H59A C59 H59C 109.5 . . ?
H59B C59 H59C 109.5 . . ?
C58 C59A H59D 109.5 . . ?
C58 C59A H59E 109.5 . . ?
H59D C59A H59E 109.5 . . ?
C58 C59A H59F 109.5 . . ?
H59D C59A H59F 109.5 . . ?
H59E C59A H59F 109.5 . . ?
C58 C60 H60A 109.5 . . ?
C58 C60 H60B 109.5 . . ?
H60A C60 H60B 109.5 . . ?
C58 C60 H60C 109.5 . . ?
H60A C60 H60C 109.5 . . ?
H60B C60 H60C 109.5 . . ?
Si1 C61 H61A 109.5 . . ?
Si1 C61 H61B 109.5 . . ?
H61A C61 H61B 109.5 . . ?
Si1 C61 H61C 109.5 . . ?
H61A C61 H61C 109.5 . . ?
H61B C61 H61C 109.5 . . ?
Si1 C62 H62A 109.5 . . ?
Si1 C62 H62B 109.5 . . ?
H62A C62 H62B 109.5 . . ?
Si1 C62 H62C 109.5 . . ?
H62A C62 H62C 109.5 . . ?
H62B C62 H62C 109.5 . . ?
Si1 C63 H63A 109.5 . . ?
Si1 C63 H63B 109.5 . . ?
H63A C63 H63B 109.5 . . ?
Si1 C63 H63C 109.5 . . ?
H63A C63 H63C 109.5 . . ?
H63B C63 H63C 109.5 . . ?
Si2 C64 H64A 109.5 . . ?
Si2 C64 H64B 109.5 . . ?
H64A C64 H64B 109.5 . . ?
Si2 C64 H64C 109.5 . . ?
H64A C64 H64C 109.5 . . ?
H64B C64 H64C 109.5 . . ?
Si2 C65 H65A 109.5 . . ?
Si2 C65 H65B 109.5 . . ?
H65A C65 H65B 109.5 . . ?
Si2 C65 H65C 109.5 . . ?
H65A C65 H65C 109.5 . . ?
H65B C65 H65C 109.5 . . ?
Si2 C66 H66A 109.5 . . ?
Si2 C66 H66B 109.5 . . ?
H66A C66 H66B 109.5 . . ?
Si2 C66 H66C 109.5 . . ?
H66A C66 H66C 109.5 . . ?
H66B C66 H66C 109.5 . . ?

loop_
_geom_bond_atom_site_label_1
_geom_bond_atom_site_label_2
_geom_bond_distance
_geom_bond_site_symmetry_2
_geom_bond_publ_flag
Fe1 O1 1.9808(19) . ?
Fe1 N2 1.982(3) . ?
Fe1 N1 1.992(2) . ?
Fe1 O2 2.0205(18) . ?
Fe1 Fe2 2.9245(6) . ?
O1 Si1 1.651(2) . ?
O1 Fe2 2.0263(18) . ?
Si1 C63 1.853(3) . ?
Si1 C61 1.854(3) . ?
Si1 C62 1.864(4) . ?
N1 C1 1.368(4) . ?
N1 C7 1.438(4) . ?
C1 C2 1.413(4) . ?
C1 C6 1.448(4) . ?
Fe2 O2 1.9431(19) . ?
Fe2 N4 1.957(2) . ?
Fe2 N3 1.961(2) . ?
O2 Si2 1.661(2) . ?
Si2 C65 1.853(3) . ?
Si2 C66 1.858(4) . ?
Si2 C64 1.859(3) . ?
C2 C3 1.362(4) . ?
C2 H2A 0.9500 . ?
N2 C6 1.364(3) . ?
N2 C19 1.438(4) . ?
C3 C4 1.403(4) . ?
C3 H3A 0.9500 . ?
N3 C31 1.393(3) . ?
N3 C37 1.440(4) . ?
C4 C5 1.368(4) . ?
C4 H4A 0.9500 . ?
N4 C36 1.375(4) . ?
N4 C49 1.437(4) . ?
C5 C6 1.400(4) . ?
C5 H5A 0.9500 . ?
C7 C8 1.405(4) . ?
C7 C12 1.413(4) . ?
C8 C9 1.392(4) . ?
C8 C13 1.526(4) . ?
C9 C10 1.376(5) . ?
C9 H9A 0.9500 . ?
C10 C11 1.375(4) . ?
C10 H10A 0.9500 . ?
C11 C12 1.389(4) . ?
C11 H11A 0.9500 . ?
C12 C16 1.515(4) . ?
C13 C15 1.524(4) . ?
C13 C14 1.527(5) . ?
C13 H13A 1.0000 . ?
C14 H14A 0.9800 . ?
C14 H14B 0.9800 . ?
C14 H14C 0.9800 . ?
C15 H15A 0.9800 . ?
C15 H15B 0.9800 . ?
C15 H15C 0.9800 . ?
C16 C17 1.534(4) . ?
C16 C18 1.535(5) . ?
C16 H16A 1.0000 . ?
C17 H17A 0.9800 . ?
C17 H17B 0.9800 . ?
C17 H17C 0.9800 . ?
C18 H18A 0.9800 . ?
C18 H18B 0.9800 . ?
C18 H18C 0.9800 . ?
C19 C24 1.400(4) . ?
C19 C20 1.405(4) . ?
C20 C21 1.390(4) . ?
C20 C25 1.521(5) . ?
C21 C22 1.369(5) . ?
C21 H21A 0.9500 . ?
C22 C23 1.379(5) . ?
C22 H22A 0.9500 . ?
C23 C24 1.390(4) . ?
C23 H23A 0.9500 . ?
C24 C28 1.530(5) . ?
C25 C26 1.519(9) . ?
C25 C27 1.535(5) . ?
C25 C26A 1.591(9) . ?
C25 H25A 1.0000 . ?
C26 H26A 0.9800 . ?
C26 H26B 0.9800 . ?
C26 H26C 0.9800 . ?
C26A H26D 0.9800 . ?
C26A H26E 0.9800 . ?
C26A H26F 0.9800 . ?
C27 H27A 0.9800 . ?
C27 H27B 0.9800 . ?
C27 H27C 0.9800 . ?
C28 C30 1.521(5) . ?
C28 C29 1.530(5) . ?
C28 H28A 1.0000 . ?
C29 H29A 0.9800 . ?
C29 H29B 0.9800 . ?
C29 H29C 0.9800 . ?
C30 H30A 0.9800 . ?
C30 H30B 0.9800 . ?
C30 H30C 0.9800 . ?
C31 C32 1.390(4) . ?
C31 C36 1.434(4) . ?
C32 C33 1.383(4) . ?
C32 H32A 0.9500 . ?
C33 C34 1.398(5) . ?
C33 H33A 0.9500 . ?
C34 C35 1.377(5) . ?
C34 H34A 0.9500 . ?
C35 C36 1.410(4) . ?
C35 H35A 0.9500 . ?
C37 C38 1.407(4) . ?
C37 C42 1.407(4) . ?
C38 C39 1.397(4) . ?
C38 C43 1.526(4) . ?
C39 C40 1.370(5) . ?
C39 H39A 0.9500 . ?
C40 C41 1.372(5) . ?
C40 H40A 0.9500 . ?
C41 C42 1.392(4) . ?
C41 H41A 0.9500 . ?
C42 C46 1.510(4) . ?
C43 C45 1.527(5) . ?
C43 C44 1.528(5) . ?
C43 H43A 1.0000 . ?
C44 H44A 0.9800 . ?
C44 H44B 0.9800 . ?
C44 H44C 0.9800 . ?
C45 H45A 0.9800 . ?
C45 H45B 0.9800 . ?
C45 H45C 0.9800 . ?
C46 C48 1.505(5) . ?
C46 C47 1.536(5) . ?
C46 H46A 1.0000 . ?
C47 H47A 0.9800 . ?
C47 H47B 0.9800 . ?
C47 H47C 0.9800 . ?
C48 H48A 0.9800 . ?
C48 H48B 0.9800 . ?
C48 H48C 0.9800 . ?
C49 C54 1.406(4) . ?
C49 C50 1.412(4) . ?
C50 C51 1.396(4) . ?
C50 C55 1.516(4) . ?
C51 C52 1.364(5) . ?
C51 H51A 0.9500 . ?
C52 C53 1.370(5) . ?
C52 H52A 0.9500 . ?
C53 C54 1.396(5) . ?
C53 H53A 0.9500 . ?
C54 C58 1.520(4) . ?
C55 C56 1.531(4) . ?
C55 C57 1.538(5) . ?
C55 H55A 1.0000 . ?
C56 H56A 0.9800 . ?
C56 H56B 0.9800 . ?
C56 H56C 0.9800 . ?
C57 H57A 0.9800 . ?
C57 H57B 0.9800 . ?
C57 H57C 0.9800 . ?
C58 C60 1.503(5) . ?
C58 C59A 1.549(10) . ?
C58 C59 1.558(10) . ?
C58 H58A 1.0000 . ?
C59 H59A 0.9800 . ?
C59 H59B 0.9800 . ?
C59 H59C 0.9800 . ?
C59A H59D 0.9800 . ?
C59A H59E 0.9800 . ?
C59A H59F 0.9800 . ?
C60 H60A 0.9800 . ?
C60 H60B 0.9800 . ?
C60 H60C 0.9800 . ?
C61 H61A 0.9800 . ?
C61 H61B 0.9800 . ?
C61 H61C 0.9800 . ?
C62 H62A 0.9800 . ?
C62 H62B 0.9800 . ?
C62 H62C 0.9800 . ?
C63 H63A 0.9800 . ?
C63 H63B 0.9800 . ?
C63 H63C 0.9800 . ?
C64 H64A 0.9800 . ?
C64 H64B 0.9800 . ?
C64 H64C 0.9800 . ?
C65 H65A 0.9800 . ?
C65 H65B 0.9800 . ?
C65 H65C 0.9800 . ?
C66 H66A 0.9800 . ?
C66 H66B 0.9800 . ?
C66 H66C 0.9800 . ?

loop_
_geom_torsion_atom_site_label_1
_geom_torsion_atom_site_label_2
_geom_torsion_atom_site_label_3
_geom_torsion_atom_site_label_4
_geom_torsion
_geom_torsion_site_symmetry_1
_geom_torsion_site_symmetry_2
_geom_torsion_site_symmetry_3
_geom_torsion_site_symmetry_4
_geom_torsion_publ_flag
Fe1 O1 Si1 C63 173.43(17) . . . . ?
Fe2 O1 Si1 C63 -14.2(2) . . . . ?
Fe1 O1 Si1 C61 53.9(2) . . . . ?
Fe2 O1 Si1 C61 -133.7(2) . . . . ?
Fe1 O1 Si1 C62 -64.9(2) . . . . ?
Fe2 O1 Si1 C62 107.48(18) . . . . ?
C7 N1 C1 C2 -16.4(4) . . . . ?
Fe1 N1 C1 C2 164.5(2) . . . . ?
C7 N1 C1 C6 160.9(2) . . . . ?
Fe1 N1 C1 C6 -18.2(3) . . . . ?
Fe2 O2 Si2 C65 -64.3(2) . . . . ?
Fe1 O2 Si2 C65 112.63(19) . . . . ?
Fe2 O2 Si2 C66 54.53(19) . . . . ?
Fe1 O2 Si2 C66 -128.49(19) . . . . ?
Fe2 O2 Si2 C64 175.70(16) . . . . ?
Fe1 O2 Si2 C64 -7.3(2) . . . . ?
N1 C1 C2 C3 177.0(3) . . . . ?
C6 C1 C2 C3 -0.3(4) . . . . ?
C1 C2 C3 C4 -0.4(5) . . . . ?
C2 C3 C4 C5 0.0(5) . . . . ?
C3 C4 C5 C6 1.1(5) . . . . ?
C19 N2 C6 C5 17.9(4) . . . . ?
Fe1 N2 C6 C5 -166.6(2) . . . . ?
C19 N2 C6 C1 -160.7(3) . . . . ?
Fe1 N2 C6 C1 14.8(3) . . . . ?
C4 C5 C6 N2 179.7(3) . . . . ?
C4 C5 C6 C1 -1.7(4) . . . . ?
N1 C1 C6 N2 2.6(4) . . . . ?
C2 C1 C6 N2 -180.0(2) . . . . ?
N1 C1 C6 C5 -176.2(3) . . . . ?
C2 C1 C6 C5 1.3(4) . . . . ?
C1 N1 C7 C8 97.7(3) . . . . ?
Fe1 N1 C7 C8 -83.5(3) . . . . ?
C1 N1 C7 C12 -80.2(3) . . . . ?
Fe1 N1 C7 C12 98.6(3) . . . . ?
C12 C7 C8 C9 1.5(4) . . . . ?
N1 C7 C8 C9 -176.3(3) . . . . ?
C12 C7 C8 C13 179.8(3) . . . . ?
N1 C7 C8 C13 2.0(4) . . . . ?
C7 C8 C9 C10 -0.8(5) . . . . ?
C13 C8 C9 C10 -179.2(3) . . . . ?
C8 C9 C10 C11 -0.7(5) . . . . ?
C9 C10 C11 C12 1.5(5) . . . . ?
C10 C11 C12 C7 -0.7(5) . . . . ?
C10 C11 C12 C16 179.7(3) . . . . ?
C8 C7 C12 C11 -0.8(4) . . . . ?
N1 C7 C12 C11 177.1(3) . . . . ?
C8 C7 C12 C16 178.8(3) . . . . ?
N1 C7 C12 C16 -3.3(4) . . . . ?
C9 C8 C13 C15 73.4(4) . . . . ?
C7 C8 C13 C15 -104.9(3) . . . . ?
C9 C8 C13 C14 -50.0(4) . . . . ?
C7 C8 C13 C14 131.7(3) . . . . ?
C11 C12 C16 C17 41.5(4) . . . . ?
C7 C12 C16 C17 -138.1(3) . . . . ?
C11 C12 C16 C18 -81.5(4) . . . . ?
C7 C12 C16 C18 98.9(3) . . . . ?
C6 N2 C19 C24 73.4(4) . . . . ?
Fe1 N2 C19 C24 -100.8(3) . . . . ?
C6 N2 C19 C20 -109.4(3) . . . . ?
Fe1 N2 C19 C20 76.3(4) . . . . ?
C24 C19 C20 C21 3.2(5) . . . . ?
N2 C19 C20 C21 -173.9(3) . . . . ?
C24 C19 C20 C25 -172.4(3) . . . . ?
N2 C19 C20 C25 10.5(5) . . . . ?
C19 C20 C21 C22 -0.8(5) . . . . ?
C25 C20 C21 C22 174.9(3) . . . . ?
C20 C21 C22 C23 -1.7(6) . . . . ?
C21 C22 C23 C24 1.8(6) . . . . ?
C22 C23 C24 C19 0.5(5) . . . . ?
C22 C23 C24 C28 -178.1(3) . . . . ?
C20 C19 C24 C23 -3.1(5) . . . . ?
N2 C19 C24 C23 174.1(3) . . . . ?
C20 C19 C24 C28 175.5(3) . . . . ?
N2 C19 C24 C28 -7.4(5) . . . . ?
C21 C20 C25 C26 39.0(6) . . . . ?
C19 C20 C25 C26 -145.5(5) . . . . ?
C21 C20 C25 C27 -96.0(4) . . . . ?
C19 C20 C25 C27 79.5(4) . . . . ?
C21 C20 C25 C26A 10.6(6) . . . . ?
C19 C20 C25 C26A -173.9(5) . . . . ?
C23 C24 C28 C30 67.7(4) . . . . ?
C19 C24 C28 C30 -110.9(4) . . . . ?
C23 C24 C28 C29 -55.8(4) . . . . ?
C19 C24 C28 C29 125.6(3) . . . . ?
C37 N3 C31 C32 -15.7(4) . . . . ?
Fe2 N3 C31 C32 159.9(2) . . . . ?
C37 N3 C31 C36 163.3(2) . . . . ?
Fe2 N3 C31 C36 -21.0(3) . . . . ?
N3 C31 C32 C33 177.1(3) . . . . ?
C36 C31 C32 C33 -1.9(4) . . . . ?
C31 C32 C33 C34 0.2(5) . . . . ?
C32 C33 C34 C35 0.5(5) . . . . ?
C33 C34 C35 C36 0.5(5) . . . . ?
C49 N4 C36 C35 22.2(4) . . . . ?
Fe2 N4 C36 C35 -163.9(2) . . . . ?
C49 N4 C36 C31 -156.8(2) . . . . ?
Fe2 N4 C36 C31 17.1(3) . . . . ?
C34 C35 C36 N4 178.9(3) . . . . ?
C34 C35 C36 C31 -2.1(4) . . . . ?
C32 C31 C36 N4 -178.1(2) . . . . ?
N3 C31 C36 N4 2.8(3) . . . . ?
C32 C31 C36 C35 2.8(4) . . . . ?
N3 C31 C36 C35 -176.3(2) . . . . ?
C31 N3 C37 C38 -80.0(3) . . . . ?
Fe2 N3 C37 C38 106.0(3) . . . . ?
C31 N3 C37 C42 99.2(3) . . . . ?
Fe2 N3 C37 C42 -74.8(4) . . . . ?
C42 C37 C38 C39 0.6(5) . . . . ?
N3 C37 C38 C39 179.8(3) . . . . ?
C42 C37 C38 C43 -178.5(3) . . . . ?
N3 C37 C38 C43 0.6(5) . . . . ?
C37 C38 C39 C40 -0.5(5) . . . . ?
C43 C38 C39 C40 178.7(3) . . . . ?
C38 C39 C40 C41 -0.4(6) . . . . ?
C39 C40 C41 C42 1.1(6) . . . . ?
C40 C41 C42 C37 -1.0(5) . . . . ?
C40 C41 C42 C46 -179.5(3) . . . . ?
C38 C37 C42 C41 0.1(5) . . . . ?
N3 C37 C42 C41 -179.0(3) . . . . ?
C38 C37 C42 C46 178.6(3) . . . . ?
N3 C37 C42 C46 -0.6(4) . . . . ?
C39 C38 C43 C45 -81.3(4) . . . . ?
C37 C38 C43 C45 97.9(4) . . . . ?
C39 C38 C43 C44 41.3(5) . . . . ?
C37 C38 C43 C44 -139.5(3) . . . . ?
C41 C42 C46 C48 73.2(4) . . . . ?
C37 C42 C46 C48 -105.2(4) . . . . ?
C41 C42 C46 C47 -48.4(4) . . . . ?
C37 C42 C46 C47 133.2(4) . . . . ?
C36 N4 C49 C54 -109.2(3) . . . . ?
Fe2 N4 C49 C54 78.9(3) . . . . ?
C36 N4 C49 C50 72.0(3) . . . . ?
Fe2 N4 C49 C50 -99.9(3) . . . . ?
C54 C49 C50 C51 -3.8(4) . . . . ?
N4 C49 C50 C51 175.0(3) . . . . ?
C54 C49 C50 C55 176.1(3) . . . . ?
N4 C49 C50 C55 -5.0(4) . . . . ?
C49 C50 C51 C52 1.1(5) . . . . ?
C55 C50 C51 C52 -178.9(3) . . . . ?
C50 C51 C52 C53 1.9(6) . . . . ?
C51 C52 C53 C54 -2.2(6) . . . . ?
C52 C53 C54 C49 -0.5(5) . . . . ?
C52 C53 C54 C58 175.6(3) . . . . ?
C50 C49 C54 C53 3.6(5) . . . . ?
N4 C49 C54 C53 -175.2(3) . . . . ?
C50 C49 C54 C58 -172.5(3) . . . . ?
N4 C49 C54 C58 8.7(5) . . . . ?
C51 C50 C55 C56 -55.1(4) . . . . ?
C49 C50 C55 C56 125.0(3) . . . . ?
C51 C50 C55 C57 68.5(4) . . . . ?
C49 C50 C55 C57 -111.4(3) . . . . ?
C53 C54 C58 C60 -91.2(4) . . . . ?
C49 C54 C58 C60 84.8(4) . . . . ?
C53 C54 C58 C59A 43.3(6) . . . . ?
C49 C54 C58 C59A -140.7(5) . . . . ?
C53 C54 C58 C59 16.6(6) . . . . ?
C49 C54 C58 C59 -167.5(5) . . . . ?
